data_4112193
loop_
_publ_author_name
'Hideki Amii'
'Lidija Vranicar'
'Heinz Gornitzka'
'Didier Bourissou'
'Guy Bertrand'

_publ_section_title
;
 Radical-Type Reactivity of the
 1,3-Dibora-2,4-Diphosphoniocyclobutane-1,3-diyl
;
_journal_name_full 'Journal of the American Chemical Society'
_journal_page_first 1344
_journal_page_last 1345
_journal_paper_doi 10.1021/ja039920i
_journal_volume 126
_journal_year 2004
_chemical_formula_sum 'C20 H46 B2 Br2 P2'
_chemical_formula_weight 529.95
_chemical_name_systematic
; 
 ? 
;
_space_group_IT_number 56
_symmetry_cell_setting orthorhombic
_symmetry_space_group_name_Hall '-P 2ab 2ac'
_symmetry_space_group_name_H-M 'P c c n'
_atom_sites_solution_hydrogens geom
_atom_sites_solution_primary direct
_atom_sites_solution_secondary difmap
_audit_creation_method SHELXL-97
_cell_angle_alpha 90.00
_cell_angle_beta 90.00
_cell_angle_gamma 90.00
_cell_formula_units_Z 4
_cell_length_a 13.4955(7)
_cell_length_b 15.8447(9)
_cell_length_c 11.8988(6)
_cell_measurement_reflns_used 7323
_cell_measurement_temperature 193(2)
_cell_measurement_theta_max 29.365
_cell_measurement_theta_min 2.571
_cell_volume 2544.3(2)
_computing_cell_refinement 'Bruker SMART'
_computing_data_collection 'Bruker SMART'
_computing_data_reduction 'Bruker SHELXTL'
_computing_molecular_graphics 'Bruker SHELXTL'
_computing_publication_material 'Bruker SHELXTL'
_computing_structure_refinement 'SHELXL-97 (Sheldrick, 1997)'
_computing_structure_solution 'SHELXS-97 (Sheldrick, 1990)'
_diffrn_ambient_temperature 193(2)
_diffrn_measured_fraction_theta_full 0.992
_diffrn_measured_fraction_theta_max 0.992
_diffrn_measurement_device_type 'Bruker CCD detector'
_diffrn_measurement_method 'phi and omega scans'
_diffrn_radiation_monochromator graphite
_diffrn_radiation_source 'fine-focus sealed tube'
_diffrn_radiation_type MoK\a
_diffrn_radiation_wavelength 0.71073
_diffrn_reflns_av_R_equivalents 0.0356
_diffrn_reflns_av_sigmaI/netI 0.0272
_diffrn_reflns_limit_h_max 16
_diffrn_reflns_limit_h_min -16
_diffrn_reflns_limit_k_max 10
_diffrn_reflns_limit_k_min -19
_diffrn_reflns_limit_l_max 14
_diffrn_reflns_limit_l_min -14
_diffrn_reflns_number 13917
_diffrn_reflns_theta_full 26.37
_diffrn_reflns_theta_max 26.37
_diffrn_reflns_theta_min 5.15
_exptl_absorpt_coefficient_mu 3.316
_exptl_absorpt_correction_T_max 1.000000
_exptl_absorpt_correction_T_min 0.698596
_exptl_absorpt_correction_type semi-empirical
_exptl_absorpt_process_details 'SADABS (Bruker-AXS)'
_exptl_crystal_colour colorless
_exptl_crystal_density_diffrn 1.383
_exptl_crystal_description block
_exptl_crystal_F_000 1104
_exptl_crystal_size_max 0.3
_exptl_crystal_size_mid 0.4
_exptl_crystal_size_min 0.4
_refine_diff_density_max 1.272
_refine_diff_density_min -0.741
_refine_diff_density_rms 0.095
_refine_ls_extinction_method none
_refine_ls_goodness_of_fit_ref 1.105
_refine_ls_hydrogen_treatment mixed
_refine_ls_matrix_type full
_refine_ls_number_parameters 125
_refine_ls_number_reflns 2582
_refine_ls_number_restraints 0
_refine_ls_restrained_S_all 1.105
_refine_ls_R_factor_all 0.0466
_refine_ls_R_factor_gt 0.0393
_refine_ls_shift/su_max 0.002
_refine_ls_shift/su_mean 0.000
_refine_ls_structure_factor_coef Fsqd
_refine_ls_weighting_details 'calc w=1/[\s^2^(Fo^2^)+(0.0727P)^2^+2.6712P] where P=(Fo^2^+2Fc^2^)/3'
_refine_ls_weighting_scheme calc
_refine_ls_wR_factor_gt 0.1180
_refine_ls_wR_factor_ref 0.1226
_reflns_number_gt 2224
_reflns_number_total 2582
_reflns_threshold_expression >2sigma(I)
_cod_data_source_file ja039920isi20031203_074839.cif
_cod_data_source_block 6
_cod_database_code 4112193

loop_
_symmetry_equiv_pos_as_xyz
'x, y, z'
'-x+1/2, -y+1/2, z'
'-x, y+1/2, -z+1/2'
'x+1/2, -y, -z+1/2'
'-x, -y, -z'
'x-1/2, y-1/2, -z'
'x, -y-1/2, z-1/2'
'-x-1/2, y, z-1/2'

loop_
_atom_site_label
_atom_site_type_symbol
_atom_site_fract_x
_atom_site_fract_y
_atom_site_fract_z
_atom_site_U_iso_or_equiv
_atom_site_adp_type
_atom_site_occupancy
_atom_site_symmetry_multiplicity
_atom_site_calc_flag
_atom_site_refinement_flags
B1 B -0.0025(2) 0.5896(2) 1.0264(3) 0.0190(6) Uani 1 1 d .
Br1 Br 0.09667(3) 0.61937(2) 1.15212(3) 0.03608(17) Uani 1 1 d .
C1 C -0.0591(2) 0.67574(18) 0.9882(3) 0.0252(7) Uani 1 1 d .
C2 C -0.1355(3) 0.6563(3) 0.8948(3) 0.0374(8) Uani 1 1 d .
H2A H -0.1833 0.6145 0.9224 0.056 Uiso 1 1 calc R
H2B H -0.1011 0.6337 0.8288 0.056 Uiso 1 1 calc R
H2C H -0.1704 0.7082 0.8742 0.056 Uiso 1 1 calc R
C3 C 0.0160(3) 0.7418(2) 0.9454(3) 0.0383(8) Uani 1 1 d .
H3A H -0.0194 0.7930 0.9224 0.057 Uiso 1 1 calc R
H3B H 0.0522 0.7188 0.8809 0.057 Uiso 1 1 calc R
H3C H 0.0628 0.7556 1.0055 0.057 Uiso 1 1 calc R
C4 C -0.1123(3) 0.7180(2) 1.0871(3) 0.0389(8) Uani 1 1 d .
H4A H -0.1426 0.7709 1.0618 0.058 Uiso 1 1 calc R
H4B H -0.0644 0.7299 1.1470 0.058 Uiso 1 1 calc R
H4C H -0.1639 0.6801 1.1157 0.058 Uiso 1 1 calc R
P1 P 0.07612(5) 0.51584(4) 0.91598(6) 0.01607(19) Uani 1 1 d .
C5 C 0.2117(2) 0.5284(2) 0.9434(3) 0.0250(6) Uani 1 1 d .
H5 H 0.2209 0.5174 1.0255 0.030 Uiso 1 1 calc R
C6 C 0.2481(3) 0.6190(2) 0.9237(3) 0.0337(8) Uani 1 1 d .
H6A H 0.3158 0.6249 0.9524 0.051 Uiso 1 1 calc R
H6B H 0.2044 0.6586 0.9630 0.051 Uiso 1 1 calc R
H6C H 0.2473 0.6314 0.8430 0.051 Uiso 1 1 calc R
C7 C 0.2817(3) 0.4679(2) 0.8830(4) 0.0411(9) Uani 1 1 d .
H7A H 0.2817 0.4804 0.8023 0.062 Uiso 1 1 calc R
H7B H 0.2595 0.4097 0.8950 0.062 Uiso 1 1 calc R
H7C H 0.3489 0.4747 0.9128 0.062 Uiso 1 1 calc R
C8 C 0.0543(2) 0.5267(2) 0.7614(3) 0.0261(7) Uani 1 1 d .
H8 H -0.0192 0.5242 0.7515 0.031 Uiso 1 1 calc R
C9 C 0.0871(3) 0.6081(3) 0.7042(3) 0.0439(10) Uani 1 1 d .
H9A H 0.1593 0.6136 0.7098 0.066 Uiso 1 1 calc R
H9B H 0.0554 0.6564 0.7411 0.066 Uiso 1 1 calc R
H9C H 0.0677 0.6067 0.6248 0.066 Uiso 1 1 calc R
C10 C 0.0956(3) 0.4522(3) 0.6942(3) 0.0393(9) Uani 1 1 d .
H10A H 0.0659 0.4518 0.6190 0.059 Uiso 1 1 calc R
H10B H 0.0796 0.3994 0.7329 0.059 Uiso 1 1 calc R
H10C H 0.1677 0.4578 0.6876 0.059 Uiso 1 1 calc R

loop_
_atom_site_aniso_label
_atom_site_aniso_U_11
_atom_site_aniso_U_22
_atom_site_aniso_U_33
_atom_site_aniso_U_23
_atom_site_aniso_U_13
_atom_site_aniso_U_12
B1 0.0197(14) 0.0178(14) 0.0195(15) -0.0006(12) -0.0016(12) -0.0011(12)
Br1 0.0314(2) 0.0482(3) 0.0286(2) -0.00646(14) -0.00338(12) -0.00821(14)
C1 0.0273(16) 0.0158(14) 0.0324(17) 0.0003(12) 0.0017(13) 0.0027(12)
C2 0.0285(17) 0.047(2) 0.0367(19) 0.0137(16) -0.0070(15) 0.0112(16)
C3 0.047(2) 0.0186(15) 0.049(2) 0.0053(14) 0.0078(17) -0.0042(15)
C4 0.0403(19) 0.0260(17) 0.050(2) -0.0112(16) 0.0102(17) 0.0067(15)
P1 0.0158(3) 0.0165(3) 0.0159(4) 0.0004(3) 0.0023(3) -0.0001(3)
C5 0.0182(13) 0.0287(16) 0.0281(15) 0.0025(12) 0.0012(12) -0.0021(12)
C6 0.0255(16) 0.0364(19) 0.0393(18) 0.0014(15) 0.0030(14) -0.0111(14)
C7 0.0212(16) 0.044(2) 0.059(2) 0.0018(18) 0.0121(16) 0.0039(15)
C8 0.0303(16) 0.0311(17) 0.0170(14) -0.0006(12) -0.0012(12) 0.0013(13)
C9 0.067(3) 0.041(2) 0.0237(19) 0.0119(15) 0.0023(17) 0.0008(18)
C10 0.054(2) 0.042(2) 0.0219(17) -0.0066(15) 0.0073(15) 0.0017(17)

loop_
_atom_type_symbol
_atom_type_description
_atom_type_scat_dispersion_real
_atom_type_scat_dispersion_imag
_atom_type_scat_source
C C 0.0033 0.0016 'International Tables Vol C Tables 4.2.6.8 and 6.1.1.4'
H H 0.0000 0.0000 'International Tables Vol C Tables 4.2.6.8 and 6.1.1.4'
B B 0.0013 0.0007 'International Tables Vol C Tables 4.2.6.8 and 6.1.1.4'
P P 0.1023 0.0942 'International Tables Vol C Tables 4.2.6.8 and 6.1.1.4'
Br Br -0.2901 2.4595 'International Tables Vol C Tables 4.2.6.8 and 6.1.1.4'

loop_
_geom_angle_atom_site_label_1
_geom_angle_atom_site_label_2
_geom_angle_atom_site_label_3
_geom_angle
_geom_angle_site_symmetry_1
_geom_angle_site_symmetry_3
C1 B1 P1 122.7(2) . .
C1 B1 P1 123.1(2) . 5_567
P1 B1 P1 90.01(13) . 5_567
C1 B1 Br1 108.4(2) . .
P1 B1 Br1 104.98(14) . .
P1 B1 Br1 104.86(14) 5_567 .
C4 C1 C3 105.4(3) . .
C4 C1 C2 109.0(3) . .
C3 C1 C2 109.6(3) . .
C4 C1 B1 111.8(3) . .
C3 C1 B1 110.7(3) . .
C2 C1 B1 110.2(3) . .
C5 P1 C8 108.38(15) . .
C5 P1 B1 109.50(14) . .
C8 P1 B1 119.67(14) . .
C5 P1 B1 119.99(14) . 5_567
C8 P1 B1 109.04(14) . 5_567
B1 P1 B1 89.99(13) . 5_567
C7 C5 C6 108.5(3) . .
C7 C5 P1 117.2(2) . .
C6 C5 P1 112.7(2) . .
C9 C8 C10 108.3(3) . .
C9 C8 P1 118.2(2) . .
C10 C8 P1 112.7(2) . .

loop_
_geom_bond_atom_site_label_1
_geom_bond_atom_site_label_2
_geom_bond_distance
_geom_bond_site_symmetry_2
B1 C1 1.628(4) .
B1 P1 2.054(3) .
B1 P1 2.062(3) 5_567
B1 Br1 2.062(3) .
C1 C4 1.533(5) .
C1 C3 1.543(4) .
C1 C2 1.547(5) .
P1 C5 1.870(3) .
P1 C8 1.871(3) .
P1 B1 2.062(3) 5_567
C5 C7 1.526(5) .
C5 C6 1.535(4) .
C8 C9 1.524(5) .
C8 C10 1.530(5) .
